data_7205398
loop_
_publ_author_name
'Pan, Zhao-Rui'
'Xu, Jiao'
'Yao, Xiao-Qiang'
'Li, Yi-Zhi'
'Guo, Zi-Jian'
'Zheng, He-Gen'

_publ_section_title
;
 Syntheses, structures, magnetic and photoluminescence properties of
 metal--organic frameworks based on aromatic polycarboxylate acids
;
_journal_issue 5
_journal_name_full CrystEngComm
_journal_page_first 1617
_journal_paper_doi 10.1039/c0ce00490a
_journal_volume 13
_journal_year 2011
_chemical_formula_moiety 'C30 H23 Cl3 N2 Nd2 O14 '
_chemical_formula_sum 'C30 H23 Cl3 N2 Nd2 O14'
_chemical_formula_weight 1030.33
_chemical_name_systematic
;
?
;
_space_group_IT_number 15
_symmetry_cell_setting monoclinic
_symmetry_space_group_name_Hall '-C 2yc'
_symmetry_space_group_name_H-M 'C 1 2/c 1'
_atom_sites_solution_hydrogens geom
_atom_sites_solution_primary direct
_atom_sites_solution_secondary difmap
_audit_creation_method SHELXL-97
_cell_angle_alpha 90.00
_cell_angle_beta 90.843(5)
_cell_angle_gamma 90.00
_cell_formula_units_Z 4
_cell_length_a 14.367(4)
_cell_length_b 22.032(6)
_cell_length_c 11.119(3)
_cell_measurement_reflns_used 979
_cell_measurement_temperature 293(2)
_cell_measurement_theta_max 27.74
_cell_measurement_theta_min 2.48
_cell_volume 3519.2(17)
_computing_cell_refinement SMART
_computing_data_collection 'SMART (Bruker, 2000)'
_computing_data_reduction 'SAINT (Bruker, 2000)'
_computing_molecular_graphics SHELXTL
_computing_publication_material SHELXTL
_computing_structure_refinement SHELXTL'
_computing_structure_solution 'SHELXTL (Bruker, 2000)'
_diffrn_ambient_temperature 293(2)
_diffrn_measured_fraction_theta_full 0.997
_diffrn_measured_fraction_theta_max 0.997
_diffrn_measurement_device_type 'Bruker Smart Apex CCD'
_diffrn_measurement_method 'phi and omega scans'
_diffrn_radiation_monochromator graphite
_diffrn_radiation_source 'fine-focus sealed tube'
_diffrn_radiation_type MoK\a
_diffrn_radiation_wavelength 0.71073
_diffrn_reflns_av_R_equivalents 0.0601
_diffrn_reflns_av_sigmaI/netI 0.0425
_diffrn_reflns_limit_h_max 17
_diffrn_reflns_limit_h_min -17
_diffrn_reflns_limit_k_max 25
_diffrn_reflns_limit_k_min -26
_diffrn_reflns_limit_l_max 6
_diffrn_reflns_limit_l_min -13
_diffrn_reflns_number 8621
_diffrn_reflns_theta_full 25.00
_diffrn_reflns_theta_max 25.00
_diffrn_reflns_theta_min 1.85
_exptl_absorpt_coefficient_mu 3.215
_exptl_absorpt_correction_T_max 0.49
_exptl_absorpt_correction_T_min 0.42
_exptl_absorpt_correction_type multi-scan
_exptl_absorpt_process_details 'SADABS; Bruker, 2000'
_exptl_crystal_colour violet
_exptl_crystal_density_diffrn 1.945
_exptl_crystal_density_method 'not measured'
_exptl_crystal_description needle
_exptl_crystal_F_000 2000
_exptl_crystal_size_max 0.28
_exptl_crystal_size_mid 0.24
_exptl_crystal_size_min 0.22
_refine_diff_density_max 1.440
_refine_diff_density_min -2.216
_refine_diff_density_rms 0.163
_refine_ls_extinction_method none
_refine_ls_goodness_of_fit_ref 1.099
_refine_ls_hydrogen_treatment constr
_refine_ls_matrix_type full
_refine_ls_number_parameters 222
_refine_ls_number_reflns 3101
_refine_ls_number_restraints 0
_refine_ls_restrained_S_all 1.099
_refine_ls_R_factor_all 0.0474
_refine_ls_R_factor_gt 0.0447
_refine_ls_shift/su_max 0.000
_refine_ls_shift/su_mean 0.000
_refine_ls_structure_factor_coef Fsqd
_refine_ls_weighting_details 'calc w=1/[\s^2^(Fo^2^)+(0.0629P)^2^+26.4574P] where P=(Fo^2^+2Fc^2^)/3'
_refine_ls_weighting_scheme calc
_refine_ls_wR_factor_gt 0.1184
_refine_ls_wR_factor_ref 0.1205
_reflns_number_gt 2907
_reflns_number_total 3101
_reflns_threshold_expression >2sigma(I)
_cod_data_source_file C0CE00490A.TXT
_cod_data_source_block 80603cm
_cod_depositor_comments
;
The following automatic conversions were performed:
'_symmetry_cell_setting' value 'Monoclinic' changed to 'monoclinic'
according to '/home/saulius/struct/CIF-dictionaries/cif_core.dic'
dictionary named 'cif_core.dic' version 2.4.1 from 2010-06-29.

Automatic conversion script
Id: cif_fix_enum 1555 2011-01-17 13:19:09Z saulius 
;
_cod_original_cell_volume 3519.2(16)
_cod_original_sg_symbol_Hall '-C 2yc '
_cod_original_sg_symbol_H-M 'C 2/c'
_cod_database_code 7205398

loop_
_symmetry_equiv_pos_as_xyz
'x, y, z'
'-x, y, -z+1/2'
'x+1/2, y+1/2, z'
'-x+1/2, y+1/2, -z+1/2'
'-x, -y, -z'
'x, -y, z-1/2'
'-x+1/2, -y+1/2, -z'
'x+1/2, -y+1/2, z-1/2'

loop_
_atom_site_label
_atom_site_type_symbol
_atom_site_fract_x
_atom_site_fract_y
_atom_site_fract_z
_atom_site_U_iso_or_equiv
_atom_site_adp_type
_atom_site_occupancy
_atom_site_symmetry_multiplicity
_atom_site_calc_flag
_atom_site_refinement_flags
_atom_site_disorder_assembly
_atom_site_disorder_group
C1 C 0.1942(4) 0.3136(3) 0.6827(5) 0.0345(13) Uani 1 1 d . . .
C2 C 0.2193(4) 0.3229(3) 0.8128(5) 0.0314(13) Uani 1 1 d . . .
C3 C 0.1538(4) 0.3121(3) 0.8996(5) 0.0287(12) Uani 1 1 d . . .
H3 H 0.0936 0.3013 0.8760 0.034 Uiso 1 1 calc R . .
C4 C 0.1752(4) 0.3171(3) 1.0216(5) 0.0307(12) Uani 1 1 d . . .
C5 C 0.2654(4) 0.3338(3) 1.0564(5) 0.0395(15) Uani 1 1 d . . .
H13 H 0.2813 0.3359 1.1377 0.047 Uiso 1 1 calc R . .
C6 C 0.3313(5) 0.3474(4) 0.9707(6) 0.0489(18) Uani 1 1 d . . .
H5 H 0.3901 0.3609 0.9939 0.059 Uiso 1 1 calc R . .
C7 C 0.3085(5) 0.3405(4) 0.8507(6) 0.0448(16) Uani 1 1 d . . .
C8 C 0.1041(4) 0.3036(3) 1.1133(5) 0.0288(13) Uani 1 1 d . . .
C9 C 0.1284(4) 0.1645(3) 0.6015(5) 0.0359(14) Uani 1 1 d . . .
C10 C 0.0618(4) 0.1280(3) 0.6767(6) 0.0358(14) Uani 1 1 d . B .
C11 C 0.0000 0.1584(4) 0.7500 0.0306(17) Uani 1 2 d S . .
H8 H 0.0000 0.2006 0.7500 0.037 Uiso 1 2 calc SR . .
C12 C 0.0617(8) 0.0667(4) 0.6790(11) 0.090(4) Uani 1 1 d . . .
H12A H 0.1079 0.0450 0.6347 0.108 Uiso 0.50 1 d PR A 1
C13 C 0.0000 0.0351(6) 0.7500 0.091 Uani 1 2 d S . .
H10 H 0.0000 -0.0071 0.7500 0.110 Uiso 1 2 calc SR . .
C14 C 0.1395(8) 0.4334(5) 0.3132(10) 0.080(3) Uani 1 1 d . . .
H14 H 0.1681 0.4097 0.2552 0.096 Uiso 1 1 calc R . .
C15 C 0.1004(8) 0.5319(5) 0.3790(10) 0.083 Uani 1 1 d . . .
H15A H 0.0785 0.5673 0.3370 0.124 Uiso 1 1 calc R . .
H15B H 0.1453 0.5437 0.4394 0.124 Uiso 1 1 calc R . .
H15C H 0.0489 0.5120 0.4165 0.124 Uiso 1 1 calc R . .
C16 C 0.1936(7) 0.5181(4) 0.1965(9) 0.078 Uani 1 1 d . . .
H16A H 0.2477 0.5388 0.2275 0.117 Uiso 1 1 calc R . .
H16B H 0.1540 0.5466 0.1550 0.117 Uiso 1 1 calc R . .
H16C H 0.2125 0.4870 0.1416 0.117 Uiso 1 1 calc R . .
Cl1 Cl 0.39125(15) 0.36011(14) 0.74630(18) 0.0764(8) Uani 1 1 d . . .
Cl2 Cl 0.1151(4) 0.0263(2) 0.5575(6) 0.0891(18) Uani 0.50 1 d P B 2
N1 N 0.1432(9) 0.4909(4) 0.2951(9) 0.105(3) Uani 1 1 d . . .
Nd1 Nd 0.13972(2) 0.295564(15) 0.43016(2) 0.02955(16) Uani 1 1 d . . .
O1 O 0.1205(3) 0.3367(2) 0.6411(4) 0.0450(12) Uani 1 1 d . . .
O2 O 0.2474(3) 0.2819(2) 0.6170(4) 0.0357(10) Uani 1 1 d . . .
O3 O 0.0227(3) 0.2958(2) 1.0785(4) 0.0473(13) Uani 1 1 d . . .
O4 O 0.1312(3) 0.2992(2) 1.2206(4) 0.0478(13) Uani 1 1 d . . .
O5 O 0.0921(3) 0.2063(2) 0.5400(5) 0.0424(12) Uani 1 1 d . . .
O6 O 0.2122(3) 0.1510(2) 0.6072(4) 0.0445(11) Uani 1 1 d . . .
O7 O 0.1041(4) 0.4051(3) 0.3951(6) 0.0632(15) Uani 1 1 d . . .

loop_
_atom_site_aniso_label
_atom_site_aniso_U_11
_atom_site_aniso_U_22
_atom_site_aniso_U_33
_atom_site_aniso_U_23
_atom_site_aniso_U_13
_atom_site_aniso_U_12
C1 0.037(3) 0.048(3) 0.019(3) 0.000(3) 0.004(3) -0.002(3)
C2 0.032(3) 0.042(3) 0.020(3) 0.001(2) 0.002(2) -0.002(3)
C3 0.026(3) 0.042(3) 0.019(3) 0.001(2) -0.004(2) -0.003(2)
C4 0.031(3) 0.045(3) 0.016(3) -0.002(2) -0.001(2) -0.001(3)
C5 0.033(3) 0.065(4) 0.020(3) -0.003(3) -0.003(2) -0.007(3)
C6 0.031(3) 0.087(6) 0.029(3) -0.004(3) -0.003(3) -0.015(3)
C7 0.036(3) 0.073(5) 0.026(3) 0.000(3) 0.008(3) -0.011(3)
C8 0.031(3) 0.039(3) 0.016(3) -0.003(2) 0.002(2) 0.000(2)
C9 0.032(3) 0.050(4) 0.026(3) -0.002(3) 0.007(3) -0.008(3)
C10 0.036(3) 0.036(3) 0.036(3) -0.005(3) 0.006(3) -0.006(3)
C11 0.030(4) 0.034(4) 0.028(4) 0.000 0.004(3) 0.000
C12 0.098(7) 0.047(5) 0.129(9) -0.003(5) 0.078(7) 0.004(5)
C13 0.099 0.048 0.130 0.000 0.084 0.000
C14 0.105(8) 0.056(5) 0.079(7) 0.009(5) -0.002(6) 0.009(5)
C15 0.092 0.070 0.086 -0.032 0.032 -0.043
C16 0.098 0.063 0.073 0.035 0.031 -0.024
Cl1 0.0507(11) 0.139(2) 0.0403(11) -0.0012(12) 0.0157(9) -0.0367(13)
Cl2 0.092(3) 0.067(3) 0.109(4) -0.040(3) 0.059(3) -0.012(2)
N1 0.162(10) 0.065(6) 0.089(7) 0.009(5) 0.015(7) -0.008(6)
Nd1 0.0250(2) 0.0495(3) 0.0142(2) 0.00374(12) 0.00092(13) 0.00184(12)
O1 0.043(3) 0.069(3) 0.023(2) -0.003(2) -0.0035(19) 0.015(2)
O2 0.033(2) 0.057(3) 0.017(2) -0.0015(18) 0.0005(17) 0.004(2)
O3 0.029(2) 0.088(4) 0.025(2) -0.002(2) 0.0020(19) -0.004(2)
O4 0.038(3) 0.088(4) 0.016(2) 0.007(2) 0.0002(19) -0.006(2)
O5 0.034(3) 0.056(3) 0.037(3) 0.014(2) 0.002(2) 0.000(2)
O6 0.032(2) 0.053(3) 0.049(3) 0.013(2) 0.006(2) 0.000(2)
O7 0.063(3) 0.065(4) 0.062(4) 0.012(3) 0.005(3) 0.006(3)

loop_
_atom_type_symbol
_atom_type_description
_atom_type_scat_dispersion_real
_atom_type_scat_dispersion_imag
_atom_type_scat_source
C C 0.0033 0.0016 'International Tables Vol C Tables 4.2.6.8 and 6.1.1.4'
H H 0.0000 0.0000 'International Tables Vol C Tables 4.2.6.8 and 6.1.1.4'
O O 0.0106 0.0060 'International Tables Vol C Tables 4.2.6.8 and 6.1.1.4'
Nd Nd -0.1943 3.0179 'International Tables Vol C Tables 4.2.6.8 and 6.1.1.4'
Cl Cl 0.1484 0.1585 'International Tables Vol C Tables 4.2.6.8 and 6.1.1.4'
N N 0.0061 0.0033 'International Tables Vol C Tables 4.2.6.8 and 6.1.1.4'

loop_
_geom_angle_atom_site_label_1
_geom_angle_atom_site_label_2
_geom_angle_atom_site_label_3
_geom_angle
_geom_angle_site_symmetry_1
_geom_angle_site_symmetry_3
_geom_angle_publ_flag
O1 C1 O2 121.3(6) . . ?
O1 C1 C2 119.3(5) . . ?
O2 C1 C2 119.4(6) . . ?
O1 C1 Nd1 59.4(3) . . ?
O2 C1 Nd1 61.9(3) . . ?
C2 C1 Nd1 178.4(4) . . ?
C3 C2 C7 117.9(5) . . ?
C3 C2 C1 119.7(5) . . ?
C7 C2 C1 122.4(5) . . ?
C2 C3 C4 121.7(5) . . ?
C2 C3 H3 119.2 . . ?
C4 C3 H3 119.2 . . ?
C3 C4 C5 118.9(5) . . ?
C3 C4 C8 120.6(5) . . ?
C5 C4 C8 120.6(5) . . ?
C6 C5 C4 120.5(6) . . ?
C6 C5 H13 119.8 . . ?
C4 C5 H13 119.8 . . ?
C7 C6 C5 119.2(6) . . ?
C7 C6 H5 120.4 . . ?
C5 C6 H5 120.4 . . ?
C6 C7 C2 121.8(6) . . ?
C6 C7 Cl1 117.8(5) . . ?
C2 C7 Cl1 120.2(5) . . ?
O3 C8 O4 124.4(6) . . ?
O3 C8 C4 118.0(5) . . ?
O4 C8 C4 117.5(5) . . ?
O6 C9 O5 126.7(6) . . ?
O6 C9 C10 117.8(6) . . ?
O5 C9 C10 115.5(5) . . ?
C12 C10 C11 118.2(7) . . ?
C12 C10 C9 122.9(6) . . ?
C11 C10 C9 118.9(6) . . ?
C10 C11 C10 122.1(8) . 2_556 ?
C10 C11 H8 119.0 . . ?
C10 C11 H8 119.0 2_556 . ?
C10 C12 C13 120.9(8) . . ?
C10 C12 Cl2 118.7(7) . . ?
C13 C12 Cl2 117.7(8) . . ?
C10 C12 H12A 119.1 . . ?
C13 C12 H12A 119.8 . . ?
Cl2 C12 H12A 20.4 . . ?
C12 C13 C12 119.6(12) 2_556 . ?
C12 C13 H10 120.2 2_556 . ?
C12 C13 H10 120.2 . . ?
O7 C14 N1 129.8(11) . . ?
O7 C14 H14 115.1 . . ?
N1 C14 H14 115.1 . . ?
N1 C15 H15A 109.5 . . ?
N1 C15 H15B 109.5 . . ?
H15A C15 H15B 109.5 . . ?
N1 C15 H15C 109.5 . . ?
H15A C15 H15C 109.5 . . ?
H15B C15 H15C 109.5 . . ?
N1 C16 H16A 109.5 . . ?
N1 C16 H16B 109.5 . . ?
H16A C16 H16B 109.5 . . ?
N1 C16 H16C 109.5 . . ?
H16A C16 H16C 109.5 . . ?
H16B C16 H16C 109.5 . . ?
C12 Cl2 H12A 20.4 . . ?
C14 N1 C15 119.8(10) . . ?
C14 N1 C16 123.2(11) . . ?
C15 N1 C16 116.9(9) . . ?
O4 Nd1 O3 85.47(17) 1_554 2_556 ?
O4 Nd1 O2 80.40(16) 1_554 7_556 ?
O3 Nd1 O2 131.75(17) 2_556 7_556 ?
O4 Nd1 O5 121.40(18) 1_554 . ?
O3 Nd1 O5 74.49(17) 2_556 . ?
O2 Nd1 O5 74.37(16) 7_556 . ?
O4 Nd1 O6 81.28(17) 1_554 7_556 ?
O3 Nd1 O6 148.71(16) 2_556 7_556 ?
O2 Nd1 O6 73.63(15) 7_556 7_556 ?
O5 Nd1 O6 136.25(16) . 7_556 ?
O4 Nd1 O7 78.65(19) 1_554 . ?
O3 Nd1 O7 77.82(19) 2_556 . ?
O2 Nd1 O7 141.77(17) 7_556 . ?
O5 Nd1 O7 143.71(18) . . ?
O6 Nd1 O7 71.85(18) 7_556 . ?
O4 Nd1 O1 155.16(17) 1_554 . ?
O3 Nd1 O1 85.13(16) 2_556 . ?
O2 Nd1 O1 122.41(14) 7_556 . ?
O5 Nd1 O1 77.79(17) . . ?
O6 Nd1 O1 95.20(17) 7_556 . ?
O7 Nd1 O1 76.91(18) . . ?
O4 Nd1 O2 145.83(15) 1_554 . ?
O3 Nd1 O2 128.19(15) 2_556 . ?
O2 Nd1 O2 72.39(16) 7_556 . ?
O5 Nd1 O2 70.77(16) . . ?
O6 Nd1 O2 71.62(15) 7_556 . ?
O7 Nd1 O2 110.86(18) . . ?
O1 Nd1 O2 50.99(14) . . ?
O4 Nd1 C1 164.08(18) 1_554 . ?
O3 Nd1 C1 106.96(17) 2_556 . ?
O2 Nd1 C1 97.64(16) 7_556 . ?
O5 Nd1 C1 72.54(18) . . ?
O6 Nd1 C1 83.01(17) 7_556 . ?
O7 Nd1 C1 94.0(2) . . ?
O1 Nd1 C1 25.27(16) . . ?
O2 Nd1 C1 25.72(16) . . ?
O4 Nd1 Nd1 115.48(13) 1_554 7_556 ?
O3 Nd1 Nd1 142.60(13) 2_556 7_556 ?
O2 Nd1 Nd1 37.62(10) 7_556 7_556 ?
O5 Nd1 Nd1 68.16(11) . 7_556 ?
O6 Nd1 Nd1 68.25(11) 7_556 7_556 ?
O7 Nd1 Nd1 134.27(15) . 7_556 ?
O1 Nd1 Nd1 85.27(10) . 7_556 ?
O2 Nd1 Nd1 34.76(10) . 7_556 ?
C1 Nd1 Nd1 60.16(13) . 7_556 ?
C1 O1 Nd1 95.4(4) . . ?
C1 O2 Nd1 157.1(4) . 7_556 ?
C1 O2 Nd1 92.3(4) . . ?
Nd1 O2 Nd1 107.61(16) 7_556 . ?
C8 O3 Nd1 162.2(4) . 2_556 ?
C8 O4 Nd1 164.7(4) . 1_556 ?
C9 O5 Nd1 138.9(4) . . ?
C9 O6 Nd1 135.6(4) . 7_556 ?
C14 O7 Nd1 121.6(6) . . ?

loop_
_geom_bond_atom_site_label_1
_geom_bond_atom_site_label_2
_geom_bond_distance
_geom_bond_site_symmetry_2
_geom_bond_publ_flag
C1 O1 1.257(8) . ?
C1 O2 1.273(8) . ?
C1 C2 1.499(8) . ?
C1 Nd1 2.931(6) . ?
C2 C3 1.379(8) . ?
C2 C7 1.399(9) . ?
C3 C4 1.391(8) . ?
C3 H3 0.9300 . ?
C4 C5 1.396(9) . ?
C4 C8 1.484(8) . ?
C5 C6 1.385(9) . ?
C5 H13 0.9300 . ?
C6 C7 1.377(9) . ?
C6 H5 0.9300 . ?
C7 Cl1 1.729(6) . ?
C8 O3 1.238(8) . ?
C8 O4 1.254(8) . ?
C9 O6 1.241(8) . ?
C9 O5 1.255(8) . ?
C9 C10 1.512(8) . ?
C10 C12 1.351(11) . ?
C10 C11 1.387(7) . ?
C11 C10 1.387(7) 2_556 ?
C11 H8 0.9300 . ?
C12 C13 1.383(11) . ?
C12 Cl2 1.798(10) . ?
C12 H12A 0.9599 . ?
C13 C12 1.383(11) 2_556 ?
C13 H10 0.9300 . ?
C14 O7 1.221(11) . ?
C14 N1 1.285(13) . ?
C14 H14 0.9300 . ?
C15 N1 1.442(13) . ?
C15 H15A 0.9600 . ?
C15 H15B 0.9600 . ?
C15 H15C 0.9600 . ?
C16 N1 1.453(12) . ?
C16 H16A 0.9600 . ?
C16 H16B 0.9600 . ?
C16 H16C 0.9600 . ?
Cl2 H12A 0.9588 . ?
Nd1 O4 2.333(5) 1_554 ?
Nd1 O3 2.335(5) 2_556 ?
Nd1 O2 2.418(4) 7_556 ?
Nd1 O5 2.420(4) . ?
Nd1 O6 2.472(4) 7_556 ?
Nd1 O7 2.496(6) . ?
Nd1 O1 2.534(4) . ?
Nd1 O2 2.589(4) . ?
O2 Nd1 2.418(4) 7_556 ?
O3 Nd1 2.335(5) 2_556 ?
O4 Nd1 2.333(5) 1_556 ?
O6 Nd1 2.472(4) 7_556 ?
